data_2312266
loop_
_publ_author_name
'Shahed, H.'
'Sharma, N.'
'Angst, M.'
'Voigt, J.'
'Per&#xdf;on, J'
'Prakash, P.'
'T&#xf6;rnroos, K W'
'Chernyshov, D.'
'Gildenast, H.'
'Ohl, M.'
'Saffarini, G.'
'Grzechnik, A.'
'Friese, K.'

_publ_section_title
;
 Structural insight into the cooperativity of spin crossover compounds.
;
_journal_issue 'Pt 5'
_journal_name_full 'Acta crystallographica Section B, Structural science, crystal engineering and materials'
_journal_page_first 354
_journal_page_last 367
_journal_paper_doi 10.1107/S2052520623005814
_journal_volume 79
_journal_year 2023
_chemical_formula_sum 'C10.86 H8 Fe0.29 N1.71 S0.57'
_chemical_formula_weight 196.75
_space_group_crystal_system orthorhombic
_space_group_IT_number 56
_space_group_name_Hall '-P 2ab 2ac'
_space_group_name_H-M_alt 'P c c n'
_atom_sites_solution_hydrogens geom
_audit_creation_method SHELXL-2019/2
_cell_angle_alpha 90
_cell_angle_beta 90
_cell_angle_gamma 90
_cell_formula_units_Z 14
_cell_length_a 12.9662(8)
_cell_length_b 15.3404(9)
_cell_length_c 17.5869(8)
_cell_measurement_reflns_used 2304
_cell_measurement_temperature 350(2)
_cell_measurement_theta_max 20.2810
_cell_measurement_theta_min 2.154
_cell_volume 3498.2(3)
_computing_structure_refinement 'SHELXL-2019/2 (Sheldrick, 2019)'
_diffrn_ambient_temperature 293(2)
_diffrn_measured_fraction_theta_full 0.985
_diffrn_measured_fraction_theta_max 0.830
_diffrn_measurement_device_type '4-circle diffractometer'
_diffrn_radiation_type Synchrotron
_diffrn_radiation_wavelength 0.65524
_diffrn_reflns_av_R_equivalents 0.1024
_diffrn_reflns_av_unetI/netI 0.0821
_diffrn_reflns_Laue_measured_fraction_full 0.985
_diffrn_reflns_Laue_measured_fraction_max 0.830
_diffrn_reflns_limit_h_max 20
_diffrn_reflns_limit_h_min -20
_diffrn_reflns_limit_k_max 19
_diffrn_reflns_limit_k_min -19
_diffrn_reflns_limit_l_max 28
_diffrn_reflns_limit_l_min -28
_diffrn_reflns_number 36859
_diffrn_reflns_point_group_measured_fraction_full 0.985
_diffrn_reflns_point_group_measured_fraction_max 0.830
_diffrn_reflns_theta_full 23.150
_diffrn_reflns_theta_max 32.975
_diffrn_reflns_theta_min 1.896
_exptl_absorpt_coefficient_mu 0.430
_exptl_crystal_density_diffrn 1.308
_exptl_crystal_description irregular
_exptl_crystal_F_000 1424
_refine_diff_density_max 0.206
_refine_diff_density_min -0.247
_refine_diff_density_rms 0.040
_refine_ls_extinction_method none
_refine_ls_goodness_of_fit_ref 1.124
_refine_ls_hydrogen_treatment constr
_refine_ls_matrix_type full
_refine_ls_number_parameters 213
_refine_ls_number_reflns 6983
_refine_ls_number_restraints 0
_refine_ls_restrained_S_all 1.124
_refine_ls_R_factor_all 0.2757
_refine_ls_R_factor_gt 0.1137
_refine_ls_shift/su_max 0.000
_refine_ls_shift/su_mean 0.000
_refine_ls_structure_factor_coef Fsqd
_refine_ls_weighting_details 'w=1/[\s^2^(Fo^2^)+(0.0584P)^2^+1.0695P] where P=(Fo^2^+2Fc^2^)/3'
_refine_ls_weighting_scheme calc
_refine_ls_wR_factor_gt 0.1938
_refine_ls_wR_factor_ref 0.2535
_reflns_Friedel_coverage 0.000
_reflns_number_gt 2327
_reflns_number_total 6983
_reflns_threshold_expression 'I > 2\s(I)'
_cod_data_source_file Bia_Portho_350K.cif
_cod_data_source_block Bia_dw4400_350K
_cod_depositor_comments 'Adding full bibliography for 2312165--2312274.cif.'
_cod_database_code 2312266
_cod_database_fobs_code 2312266
_shelx_shelxl_version_number 2019/2
_shelx_space_group_comment
;
The symmetry employed for this shelxl refinement is uniquely defined
by the following loop, which should always be used as a source of
symmetry information in preference to the above space-group names.
They are only intended as comments.
;

loop_
_space_group_symop_operation_xyz
'x, y, z'
'-x+1/2, -y+1/2, z'
'-x, y+1/2, -z+1/2'
'x+1/2, -y, -z+1/2'
'-x, -y, -z'
'x-1/2, y-1/2, -z'
'x, -y-1/2, z-1/2'
'-x-1/2, y, z-1/2'

loop_
_atom_site_label
_atom_site_type_symbol
_atom_site_fract_x
_atom_site_fract_y
_atom_site_fract_z
_atom_site_U_iso_or_equiv
_atom_site_adp_type
_atom_site_occupancy
_atom_site_site_symmetry_order
_atom_site_calc_flag
_atom_site_refinement_flags_posn
_atom_site_refinement_flags_adp
_atom_site_refinement_flags_occupancy
_atom_site_disorder_assembly
_atom_site_disorder_group
Fe01 Fe 0.750000 0.750000 0.57521(4) 0.0851(3) Uani 1 2 d S T P . .
S002 S 0.90709(14) 0.55818(12) 0.39553(8) 0.1458(7) Uani 1 1 d . . . . .
N003 N 0.7442(3) 0.8426(2) 0.67390(18) 0.0881(9) Uani 1 1 d . . . . .
N004 N 0.8005(3) 0.6616(3) 0.4959(2) 0.1096(12) Uani 1 1 d . . . . .
N005 N 0.9098(3) 0.7964(3) 0.5931(2) 0.0934(10) Uani 1 1 d . . . . .
C006 C 0.6563(4) 0.8594(3) 0.7195(2) 0.0878(12) Uani 1 1 d . . . . .
C007 C 0.5640(4) 0.8818(3) 0.6844(2) 0.0947(13) Uani 1 1 d . . . . .
H007 H 0.561399 0.888589 0.631930 0.114 Uiso 1 1 calc R U . . .
C008 C 0.9242(4) 0.8464(3) 0.6543(3) 0.0962(13) Uani 1 1 d . . . . .
C009 C 0.8313(4) 0.8696(3) 0.6963(3) 0.0993(14) Uani 1 1 d . . . . .
H009 H 0.835924 0.904310 0.739481 0.119 Uiso 1 1 calc R U . . .
C00A C 0.6583(4) 0.8488(3) 0.7974(2) 0.1027(14) Uani 1 1 d . . . . .
H00A H 0.719423 0.833378 0.821537 0.123 Uiso 1 1 calc R U . . .
C00B C 0.4779(4) 0.8838(3) 0.8049(3) 0.0973(13) Uani 1 1 d . . . . .
C00C C 0.4771(4) 0.8940(3) 0.7271(3) 0.0994(13) Uani 1 1 d . . . . .
H00C H 0.415922 0.909434 0.703062 0.119 Uiso 1 1 calc R U . . .
C00D C 0.8450(3) 0.6195(3) 0.4539(2) 0.0940(13) Uani 1 1 d . . . . .
C00E C 0.5695(4) 0.8613(3) 0.8398(3) 0.1106(15) Uani 1 1 d . . . . .
H00E H 0.571562 0.854337 0.892301 0.133 Uiso 1 1 calc R U . . .
C00F C 0.3823(4) 0.8981(3) 0.8499(3) 0.1078(14) Uani 1 1 d . . . . .
C00G C 0.9927(4) 0.7741(4) 0.5520(3) 0.1115(15) Uani 1 1 d . . . . .
H00G H 0.984231 0.739295 0.509172 0.134 Uiso 1 1 calc R U . . .
C00H C 0.3838(5) 0.9420(4) 0.9186(3) 0.1216(18) Uani 1 1 d . . . . .
H00H H 0.446323 0.962317 0.937616 0.146 Uiso 1 1 calc R U . . .
C00I C 1.0202(5) 0.8761(4) 0.6763(3) 0.1303(19) Uani 1 1 d . . . . .
H00I H 1.027666 0.911710 0.718735 0.156 Uiso 1 1 calc R U . . .
C00J C 0.2892(5) 0.8678(4) 0.8248(4) 0.140(2) Uani 1 1 d . . . . .
H00J H 0.285787 0.836936 0.779344 0.168 Uiso 1 1 calc R U . . .
C00K C 0.1991(6) 0.8827(5) 0.8665(5) 0.163(2) Uani 1 1 d . . . . .
H00K H 0.136194 0.862272 0.848379 0.196 Uiso 1 1 calc R U . . .
C00L C 1.1042(5) 0.8517(5) 0.6339(4) 0.149(2) Uani 1 1 d . . . . .
H00L H 1.170086 0.869525 0.647795 0.179 Uiso 1 1 calc R U . . .
C00M C 0.2942(7) 0.9563(4) 0.9599(3) 0.142(2) Uani 1 1 d . . . . .
H00M H 0.296791 0.986226 1.005822 0.171 Uiso 1 1 calc R U . . .
C00N C 0.2032(6) 0.9266(5) 0.9330(5) 0.152(3) Uani 1 1 d . . . . .
H00N H 0.142963 0.936351 0.960449 0.183 Uiso 1 1 calc R U . . .
C00O C 1.0898(5) 0.8015(5) 0.5715(4) 0.1360(19) Uani 1 1 d . . . . .
H00O H 1.146070 0.785492 0.541839 0.163 Uiso 1 1 calc R U . . .

loop_
_atom_site_aniso_label
_atom_site_aniso_U_11
_atom_site_aniso_U_22
_atom_site_aniso_U_33
_atom_site_aniso_U_23
_atom_site_aniso_U_13
_atom_site_aniso_U_12
Fe01 0.0878(6) 0.1030(6) 0.0646(4) 0.000 0.000 0.0093(5)
S002 0.1474(13) 0.1934(16) 0.0967(9) -0.0154(9) 0.0215(9) 0.0641(11)
N003 0.093(3) 0.098(2) 0.0727(18) -0.0013(17) -0.006(2) 0.016(2)
N004 0.122(3) 0.127(3) 0.080(2) -0.015(2) 0.014(2) 0.004(2)
N005 0.090(3) 0.107(3) 0.083(2) 0.010(2) 0.0020(19) 0.006(2)
C006 0.098(3) 0.090(3) 0.075(3) -0.003(2) -0.004(2) 0.017(2)
C007 0.109(4) 0.102(3) 0.073(2) -0.005(2) -0.007(3) 0.020(3)
C008 0.093(3) 0.109(3) 0.086(3) 0.009(2) -0.010(3) 0.004(3)
C009 0.109(4) 0.106(3) 0.083(3) -0.007(2) -0.012(3) 0.009(3)
C00A 0.104(4) 0.123(4) 0.082(3) 0.000(2) -0.007(2) 0.026(3)
C00B 0.104(3) 0.096(3) 0.092(3) -0.005(2) 0.004(3) 0.021(3)
C00C 0.101(3) 0.104(3) 0.093(3) 0.001(2) -0.007(3) 0.027(3)
C00D 0.093(3) 0.123(4) 0.066(2) 0.000(2) -0.002(2) 0.004(3)
C00E 0.117(4) 0.132(4) 0.082(3) 0.006(3) 0.002(3) 0.029(3)
C00F 0.110(4) 0.104(3) 0.109(4) 0.005(3) 0.010(3) 0.027(3)
C00G 0.100(4) 0.133(4) 0.102(3) 0.010(3) 0.013(3) -0.002(3)
C00H 0.117(4) 0.134(4) 0.114(4) 0.001(3) 0.011(3) 0.039(3)
C00I 0.102(4) 0.158(5) 0.131(4) -0.009(4) -0.028(4) -0.005(4)
C00J 0.113(4) 0.160(5) 0.147(5) -0.023(4) 0.016(4) 0.014(4)
C00K 0.117(5) 0.198(7) 0.176(7) -0.017(6) 0.015(5) 0.012(5)
C00L 0.091(4) 0.192(7) 0.165(6) 0.012(5) -0.014(4) -0.015(4)
C00M 0.150(5) 0.161(6) 0.117(4) 0.002(4) 0.022(4) 0.066(5)
C00N 0.115(5) 0.183(7) 0.159(6) 0.013(5) 0.034(5) 0.043(5)
C00O 0.090(4) 0.177(6) 0.140(5) 0.019(5) 0.014(4) 0.000(4)

loop_
_atom_type_symbol
_atom_type_description
_atom_type_scat_dispersion_real
_atom_type_scat_dispersion_imag
_atom_type_scat_source
Fe Fe 0.3265 0.6960 'International Tables Vol C Tables 4.2.6.8 and 6.1.1.4'
C C 0.0024 0.0013 'International Tables Vol C Tables 4.2.6.8 and 6.1.1.4'
H H 0.0000 0.0000 'International Tables Vol C Tables 4.2.6.8 and 6.1.1.4'
N N 0.0049 0.0027 'International Tables Vol C Tables 4.2.6.8 and 6.1.1.4'
S S 0.1051 0.1002 'International Tables Vol C Tables 4.2.6.8 and 6.1.1.4'

loop_
_geom_angle_atom_site_label_1
_geom_angle_atom_site_label_2
_geom_angle_atom_site_label_3
_geom_angle
_geom_angle_site_symmetry_1
_geom_angle_site_symmetry_3
_geom_angle_publ_flag
N004 Fe01 N004 94.4(2) 2_665 . ?
N004 Fe01 N005 100.54(15) 2_665 . ?
N004 Fe01 N005 90.60(16) . . ?
N004 Fe01 N005 90.60(16) 2_665 2_665 ?
N004 Fe01 N005 100.54(15) . 2_665 ?
N005 Fe01 N005 163.63(19) . 2_665 ?
N004 Fe01 N003 162.62(16) 2_665 2_665 ?
N004 Fe01 N003 95.55(14) . 2_665 ?
N005 Fe01 N003 93.56(14) . 2_665 ?
N005 Fe01 N003 73.59(15) 2_665 2_665 ?
N004 Fe01 N003 95.55(14) 2_665 . ?
N004 Fe01 N003 162.62(16) . . ?
N005 Fe01 N003 73.59(15) . . ?
N005 Fe01 N003 93.56(14) 2_665 . ?
N003 Fe01 N003 78.66(17) 2_665 . ?
C009 N003 C006 118.8(4) . . ?
C009 N003 Fe01 114.7(3) . . ?
C006 N003 Fe01 125.4(3) . . ?
C00D N004 Fe01 167.8(4) . . ?
C008 N005 C00G 118.0(4) . . ?
C008 N005 Fe01 115.5(3) . . ?
C00G N005 Fe01 126.3(4) . . ?
C00A C006 C007 119.1(4) . . ?
C00A C006 N003 121.7(4) . . ?
C007 C006 N003 119.2(4) . . ?
C00C C007 C006 120.0(4) . . ?
N005 C008 C00I 122.8(5) . . ?
N005 C008 C009 115.6(4) . . ?
C00I C008 C009 121.5(5) . . ?
N003 C009 C008 120.0(4) . . ?
C006 C00A C00E 120.2(4) . . ?
C00C C00B C00E 118.4(4) . . ?
C00C C00B C00F 120.4(5) . . ?
C00E C00B C00F 121.1(4) . . ?
C007 C00C C00B 121.6(4) . . ?
N004 C00D S002 178.8(5) . . ?
C00B C00E C00A 120.7(4) . . ?
C00J C00F C00H 117.4(5) . . ?
C00J C00F C00B 120.9(5) . . ?
C00H C00F C00B 121.7(5) . . ?
N005 C00G C00O 121.6(5) . . ?
C00F C00H C00M 121.4(6) . . ?
C00L C00I C008 118.2(6) . . ?
C00F C00J C00K 120.9(6) . . ?
C00N C00K C00J 120.2(8) . . ?
C00O C00L C00I 119.1(6) . . ?
C00N C00M C00H 119.7(6) . . ?
C00K C00N C00M 120.4(7) . . ?
C00L C00O C00G 120.3(6) . . ?

loop_
_geom_bond_atom_site_label_1
_geom_bond_atom_site_label_2
_geom_bond_distance
_geom_bond_site_symmetry_2
_geom_bond_publ_flag
Fe01 N004 2.053(4) 2_665 ?
Fe01 N004 2.053(4) . ?
Fe01 N005 2.213(4) . ?
Fe01 N005 2.213(4) 2_665 ?
Fe01 N003 2.244(3) 2_665 ?
Fe01 N003 2.244(3) . ?
S002 C00D 1.608(5) . ?
N003 C009 1.265(5) . ?
N003 C006 1.418(5) . ?
N004 C00D 1.138(5) . ?
N005 C008 1.335(5) . ?
N005 C00G 1.340(6) . ?
C006 C00A 1.381(5) . ?
C006 C007 1.389(6) . ?
C007 C00C 1.367(6) . ?
C008 C00I 1.380(7) . ?
C008 C009 1.457(6) . ?
C00A C00E 1.384(6) . ?
C00B C00C 1.376(6) . ?
C00B C00E 1.381(6) . ?
C00B C00F 1.486(7) . ?
C00F C00J 1.367(7) . ?
C00F C00H 1.384(7) . ?
C00G C00O 1.371(7) . ?
C00H C00M 1.387(8) . ?
C00I C00L 1.372(8) . ?
C00J C00K 1.398(9) . ?
C00K C00N 1.351(9) . ?
C00L C00O 1.353(8) . ?
C00M C00N 1.351(9) . ?
